data_4064251
loop_
_publ_author_name
'Figueroa, Ruth'
'Froese, Robert D.'
'He, Yiyong'
'Klosin, Jerzy'
'Theriault, Curt N.'
'Abboud, Khalil A.'

_publ_section_title
;
 Synthesis of Imino-Enamido Hafnium and Zirconium Complexes: A New Family
 of Olefin Polymerization Catalysts with Ultrahigh-Molecular-Weight
 Capabilities
;
_journal_issue 6
_journal_name_full Organometallics
_journal_page_first 1695
_journal_paper_doi 10.1021/om101207a
_journal_volume 30
_journal_year 2011
_chemical_formula_sum 'C47 H62 Hf N2'
_chemical_formula_weight 833.48
_chemical_name_systematic
; 
 ? 
;
_space_group_IT_number 14
_symmetry_cell_setting monoclinic
_symmetry_space_group_name_Hall '-P 2yn'
_symmetry_space_group_name_H-M 'P 1 21/n 1'
_atom_sites_solution_hydrogens geom
_atom_sites_solution_primary direct
_atom_sites_solution_secondary difmap
_audit_creation_method SHELXL-97
_audit_update_record
; 
2008-01-05 # Formatted by publCIF 
;
_cell_angle_alpha 90.00
_cell_angle_beta 98.535(1)
_cell_angle_gamma 90.00
_cell_formula_units_Z 4
_cell_length_a 15.6027(13)
_cell_length_b 11.8946(10)
_cell_length_c 23.0992(19)
_cell_measurement_reflns_used 366
_cell_measurement_temperature 173(2)
_cell_measurement_theta_max 28.0
_cell_measurement_theta_min 2.0
_cell_volume 4239.5(6)
_computing_cell_refinement 'Bruker SMART v5.624 & SAINT 6.36a (Bruker 1998)'
_computing_data_collection 'Bruker SMART v5.624 (Bruker 1998)'
_computing_data_reduction 'Bruker SHELXTL v6.14 (Bruker 2000)'
_computing_molecular_graphics 'Bruker SHELXTL v6.14'
_computing_publication_material 'Bruker SHELXTL v6.14'
_computing_structure_refinement 'Bruker SHELXTL v6.14'
_computing_structure_solution 'Bruker SHELXTL v6.14'
_diffrn_ambient_temperature 173(2)
_diffrn_measured_fraction_theta_full 0.998
_diffrn_measured_fraction_theta_max 0.998
_diffrn_measurement_device_type 'SMART CCD area detector'
_diffrn_measurement_method '\w scans'
_diffrn_radiation_monochromator graphite
_diffrn_radiation_source 'fine-focus sealed tube'
_diffrn_radiation_type MoK\a
_diffrn_radiation_wavelength 0.71073
_diffrn_reflns_av_R_equivalents 0.0329
_diffrn_reflns_av_sigmaI/netI 0.0292
_diffrn_reflns_limit_h_max 17
_diffrn_reflns_limit_h_min -20
_diffrn_reflns_limit_k_max 10
_diffrn_reflns_limit_k_min -15
_diffrn_reflns_limit_l_max 29
_diffrn_reflns_limit_l_min -30
_diffrn_reflns_number 27925
_diffrn_reflns_theta_full 27.50
_diffrn_reflns_theta_max 27.50
_diffrn_reflns_theta_min 1.70
_diffrn_standards_decay_% 1
_diffrn_standards_number 0
_exptl_absorpt_coefficient_mu 2.493
_exptl_absorpt_correction_T_max 0.7814
_exptl_absorpt_correction_T_min 0.5820
_exptl_absorpt_correction_type integration
_exptl_absorpt_process_details 'based on measured indexed crystal faces, Bruker SHELXTL  v6.12 (Bruker 1998)'
_exptl_crystal_colour yellow
_exptl_crystal_density_diffrn 1.306
_exptl_crystal_density_method 'not measured'
_exptl_crystal_description plates
_exptl_crystal_F_000 1720
_exptl_crystal_size_max 0.27
_exptl_crystal_size_mid 0.15
_exptl_crystal_size_min 0.11
_refine_diff_density_max 0.663
_refine_diff_density_min -0.448
_refine_diff_density_rms 0.060
_refine_ls_extinction_method none
_refine_ls_goodness_of_fit_ref 1.035
_refine_ls_hydrogen_treatment constr
_refine_ls_matrix_type full
_refine_ls_number_parameters 470
_refine_ls_number_reflns 9720
_refine_ls_number_restraints 0
_refine_ls_restrained_S_all 1.035
_refine_ls_R_factor_all 0.0267
_refine_ls_R_factor_gt 0.0198
_refine_ls_shift/su_max 0.006
_refine_ls_shift/su_mean 0.000
_refine_ls_structure_factor_coef Fsqd
_refine_ls_weighting_details 'calc w=1/[\s^2^(Fo^2^)+(0.0236P)^2^] where P=(Fo^2^+2Fc^2^)/3'
_refine_ls_weighting_scheme calc
_refine_ls_wR_factor_gt 0.0460
_refine_ls_wR_factor_ref 0.0476
_reflns_number_gt 8262
_reflns_number_total 9720
_reflns_threshold_expression I>2\s(I)
_cod_data_source_file om101207a_si_002.cif
_cod_data_source_block 19
_cod_depositor_comments
;
The following automatic conversions were performed:

'_symmetry_cell_setting' value 'Monoclinic' changed to 'monoclinic'
according to /home/saulius/struct/CIF-dictionaries/cif_core.dic
dictionary named 'cif_core.dic' version 2.4.1 from 2010-06-29.

Automatic conversion script
Id: cif_fix_values 1715 2011-07-08 13:25:40Z adriana 
;
_cod_original_sg_symbol_H-M P21/n
_cod_database_code 4064251

loop_
_symmetry_equiv_pos_as_xyz
'x, y, z'
'-x+1/2, y+1/2, -z+1/2'
'-x, -y, -z'
'x-1/2, -y-1/2, z-1/2'

loop_
_atom_site_label
_atom_site_type_symbol
_atom_site_fract_x
_atom_site_fract_y
_atom_site_fract_z
_atom_site_U_iso_or_equiv
_atom_site_adp_type
_atom_site_occupancy
_atom_site_symmetry_multiplicity
_atom_site_calc_flag
_atom_site_refinement_flags
_atom_site_disorder_assembly
_atom_site_disorder_group
Hf1 Hf 0.509326(5) 0.174066(6) 0.787965(3) 0.02448(3) Uani 1 1 d . . .
N1 N 0.54625(10) 0.33351(12) 0.76433(6) 0.0271(3) Uani 1 1 d . . .
C1 C 0.58932(12) 0.40980(16) 0.80369(8) 0.0278(4) Uani 1 1 d . . .
N2 N 0.53615(9) 0.28983(13) 0.87083(6) 0.0234(3) Uani 1 1 d . . .
C2 C 0.63781(13) 0.49952(17) 0.79329(8) 0.0364(5) Uani 1 1 d . . .
H2A H 0.6407 0.5193 0.7538 0.044 Uiso 1 1 calc R . .
C3 C 0.68744(15) 0.5697(2) 0.84096(9) 0.0454(6) Uani 1 1 d . . .
H3A H 0.6594 0.6442 0.8416 0.055 Uiso 1 1 calc R . .
H3B H 0.7470 0.5815 0.8322 0.055 Uiso 1 1 calc R . .
C4 C 0.69204(14) 0.5155(2) 0.90078(8) 0.0428(5) Uani 1 1 d . . .
H4A H 0.7119 0.5717 0.9315 0.051 Uiso 1 1 calc R . .
H4B H 0.7345 0.4532 0.9044 0.051 Uiso 1 1 calc R . .
C5 C 0.60316(13) 0.47027(18) 0.90977(8) 0.0351(4) Uani 1 1 d . . .
H5A H 0.6066 0.4361 0.9491 0.042 Uiso 1 1 calc R . .
H5B H 0.5604 0.5323 0.9067 0.042 Uiso 1 1 calc R . .
C6 C 0.57572(11) 0.38360(16) 0.86351(8) 0.0265(4) Uani 1 1 d . . .
C7 C 0.53967(13) 0.36047(17) 0.70169(8) 0.0312(4) Uani 1 1 d . . .
H7A H 0.5247 0.2912 0.6786 0.037 Uiso 1 1 calc R . .
H7B H 0.5969 0.3866 0.6934 0.037 Uiso 1 1 calc R . .
C8 C 0.47222(14) 0.45021(18) 0.68189(8) 0.0364(5) Uani 1 1 d . . .
H8A H 0.4874 0.5198 0.7046 0.044 Uiso 1 1 calc R . .
H8B H 0.4150 0.4244 0.6904 0.044 Uiso 1 1 calc R . .
C9 C 0.46542(14) 0.47668(19) 0.61660(8) 0.0394(5) Uani 1 1 d . . .
H9A H 0.5227 0.5023 0.6082 0.047 Uiso 1 1 calc R . .
H9B H 0.4505 0.4069 0.5940 0.047 Uiso 1 1 calc R . .
C10 C 0.39846(15) 0.5659(2) 0.59589(9) 0.0447(5) Uani 1 1 d . A .
H10A H 0.4112 0.6341 0.6202 0.054 Uiso 1 1 calc R . .
H10B H 0.3406 0.5382 0.6018 0.054 Uiso 1 1 calc R . .
C11 C 0.39575(16) 0.5977(2) 0.53164(9) 0.0484(6) Uani 1 1 d . . .
H11A H 0.3895 0.5286 0.5075 0.058 Uiso 0.798(9) 1 calc PR A 1
H11B H 0.4513 0.6338 0.5264 0.058 Uiso 0.798(9) 1 calc PR A 1
H11C H 0.4556 0.5925 0.5224 0.058 Uiso 0.202(9) 1 calc PR A 2
H11D H 0.3609 0.5400 0.5078 0.058 Uiso 0.202(9) 1 calc PR A 2
C12 C 0.3208(2) 0.6782(3) 0.51005(13) 0.0381(9) Uani 0.798(9) 1 d P A 1
H12A H 0.2662 0.6451 0.5192 0.046 Uiso 0.798(9) 1 calc PR A 1
H12B H 0.3304 0.7499 0.5318 0.046 Uiso 0.798(9) 1 calc PR A 1
C13 C 0.3103(2) 0.7033(3) 0.44448(16) 0.0483(11) Uani 0.798(9) 1 d P A 1
H13A H 0.3107 0.6315 0.4229 0.058 Uiso 0.798(9) 1 calc PR A 1
H13B H 0.2533 0.7393 0.4324 0.058 Uiso 0.798(9) 1 calc PR A 1
C14 C 0.3799(2) 0.7786(4) 0.42735(16) 0.0559(11) Uani 0.798(9) 1 d P A 1
H14A H 0.3691 0.7917 0.3850 0.084 Uiso 0.798(9) 1 calc PR A 1
H14B H 0.4366 0.7425 0.4379 0.084 Uiso 0.798(9) 1 calc PR A 1
H14C H 0.3794 0.8505 0.4480 0.084 Uiso 0.798(9) 1 calc PR A 1
C12' C 0.3635(17) 0.7013(19) 0.5132(9) 0.089(7) Uiso 0.202(9) 1 d P A 2
H12C H 0.3935 0.7567 0.5412 0.107 Uiso 0.202(9) 1 calc PR A 2
H12D H 0.3019 0.7016 0.5193 0.107 Uiso 0.202(9) 1 calc PR A 2
C13' C 0.3652(14) 0.7504(19) 0.4515(10) 0.082(6) Uiso 0.202(9) 1 d P A 2
H13C H 0.3498 0.8311 0.4515 0.099 Uiso 0.202(9) 1 calc PR A 2
H13D H 0.4246 0.7441 0.4416 0.099 Uiso 0.202(9) 1 calc PR A 2
C14' C 0.3085(14) 0.6954(18) 0.4101(12) 0.097(8) Uiso 0.202(9) 1 d P A 2
H14D H 0.2982 0.7409 0.3743 0.146 Uiso 0.202(9) 1 calc PR A 2
H14E H 0.2536 0.6832 0.4249 0.146 Uiso 0.202(9) 1 calc PR A 2
H14F H 0.3332 0.6227 0.4013 0.146 Uiso 0.202(9) 1 calc PR A 2
C15 C 0.50464(11) 0.27512(16) 0.92666(7) 0.0250(4) Uani 1 1 d . . .
C16 C 0.42134(13) 0.31482(17) 0.92968(8) 0.0324(4) Uani 1 1 d . . .
C17 C 0.38812(14) 0.30090(19) 0.98207(9) 0.0374(5) Uani 1 1 d . . .
H17A H 0.3310 0.3258 0.9848 0.045 Uiso 1 1 calc R . .
C18 C 0.43721(14) 0.25136(19) 1.02985(8) 0.0380(5) Uani 1 1 d . . .
H18A H 0.4142 0.2433 1.0655 0.046 Uiso 1 1 calc R . .
C19 C 0.51959(13) 0.21348(18) 1.02602(8) 0.0348(5) Uani 1 1 d . . .
H19A H 0.5528 0.1796 1.0593 0.042 Uiso 1 1 calc R . .
C20 C 0.55518(12) 0.22371(17) 0.97451(8) 0.0280(4) Uani 1 1 d . . .
C21 C 0.33196(19) 0.4860(3) 0.89390(14) 0.0771(9) Uani 1 1 d . . .
H21A H 0.2962 0.5187 0.8596 0.116 Uiso 1 1 calc R . .
H21B H 0.3815 0.5353 0.9066 0.116 Uiso 1 1 calc R . .
H21C H 0.2972 0.4778 0.9257 0.116 Uiso 1 1 calc R . .
C22 C 0.36455(14) 0.3713(2) 0.87812(9) 0.0522(7) Uani 1 1 d . . .
H22A H 0.4009 0.3824 0.8464 0.063 Uiso 1 1 calc R . .
C23 C 0.28899(18) 0.2952(3) 0.85399(12) 0.0722(9) Uani 1 1 d . . .
H23A H 0.2559 0.3300 0.8192 0.108 Uiso 1 1 calc R . .
H23B H 0.2512 0.2845 0.8838 0.108 Uiso 1 1 calc R . .
H23C H 0.3113 0.2221 0.8434 0.108 Uiso 1 1 calc R . .
C24 C 0.71577(14) 0.2523(2) 1.00845(11) 0.0567(7) Uani 1 1 d . . .
H24A H 0.7099 0.3303 0.9948 0.085 Uiso 1 1 calc R . .
H24B H 0.7734 0.2241 1.0038 0.085 Uiso 1 1 calc R . .
H24C H 0.7085 0.2490 1.0498 0.085 Uiso 1 1 calc R . .
C25 C 0.64643(13) 0.17977(18) 0.97233(9) 0.0377(5) Uani 1 1 d . . .
H25A H 0.6568 0.1818 0.9307 0.045 Uiso 1 1 calc R . .
C26 C 0.65725(16) 0.0577(2) 0.99389(10) 0.0502(6) Uani 1 1 d . . .
H26A H 0.6105 0.0115 0.9731 0.075 Uiso 1 1 calc R . .
H26B H 0.6548 0.0551 1.0360 0.075 Uiso 1 1 calc R . .
H26C H 0.7133 0.0287 0.9863 0.075 Uiso 1 1 calc R . .
C27 C 0.61911(12) 0.09026(17) 0.75187(8) 0.0314(4) Uani 1 1 d . . .
H27A H 0.6143 0.0075 0.7546 0.038 Uiso 1 1 calc R . .
H27B H 0.6184 0.1111 0.7103 0.038 Uiso 1 1 calc R . .
C28 C 0.70011(12) 0.13023(18) 0.78781(8) 0.0317(4) Uani 1 1 d . . .
C29 C 0.74215(13) 0.22871(19) 0.77459(9) 0.0396(5) Uani 1 1 d . . .
H29A H 0.7199 0.2694 0.7402 0.047 Uiso 1 1 calc R . .
C30 C 0.81494(14) 0.2688(2) 0.80980(12) 0.0517(6) Uani 1 1 d . . .
H30A H 0.8424 0.3353 0.7990 0.062 Uiso 1 1 calc R . .
C31 C 0.84813(15) 0.2131(3) 0.86052(12) 0.0581(7) Uani 1 1 d . . .
H31A H 0.8974 0.2415 0.8853 0.070 Uiso 1 1 calc R . .
C32 C 0.80848(14) 0.1151(2) 0.87472(10) 0.0517(6) Uani 1 1 d . . .
H32A H 0.8313 0.0753 0.9092 0.062 Uiso 1 1 calc R . .
C33 C 0.73615(13) 0.0746(2) 0.83942(9) 0.0406(5) Uani 1 1 d . . .
H33A H 0.7099 0.0072 0.8502 0.049 Uiso 1 1 calc R . .
C34 C 0.49638(14) 0.04557(17) 0.85995(8) 0.0353(5) Uani 1 1 d . . .
H34A H 0.5541 0.0329 0.8833 0.042 Uiso 1 1 calc R . .
H34B H 0.4579 0.0767 0.8864 0.042 Uiso 1 1 calc R . .
C35 C 0.46092(13) -0.06371(18) 0.83647(8) 0.0352(5) Uani 1 1 d . . .
C36 C 0.51331(17) -0.14807(19) 0.81850(9) 0.0446(6) Uani 1 1 d . . .
H36A H 0.5741 -0.1364 0.8226 0.054 Uiso 1 1 calc R . .
C37 C 0.4793(2) -0.2479(2) 0.79496(11) 0.0663(8) Uani 1 1 d . . .
H37A H 0.5169 -0.3030 0.7828 0.080 Uiso 1 1 calc R . .
C38 C 0.3925(3) -0.2687(3) 0.78893(13) 0.0853(11) Uani 1 1 d . . .
H38A H 0.3693 -0.3371 0.7722 0.102 Uiso 1 1 calc R . .
C39 C 0.3394(2) -0.1891(3) 0.80745(13) 0.0753(10) Uani 1 1 d . . .
H39A H 0.2790 -0.2038 0.8047 0.090 Uiso 1 1 calc R . .
C40 C 0.37241(15) -0.0869(2) 0.83027(9) 0.0504(6) Uani 1 1 d . . .
H40A H 0.3340 -0.0321 0.8418 0.060 Uiso 1 1 calc R . .
C41 C 0.38263(14) 0.15163(19) 0.72982(9) 0.0400(5) Uani 1 1 d . . .
H41A H 0.3423 0.1078 0.7503 0.048 Uiso 1 1 calc R . .
H41B H 0.3561 0.2258 0.7192 0.048 Uiso 1 1 calc R . .
C42 C 0.39913(12) 0.09084(19) 0.67606(9) 0.0362(5) Uani 1 1 d . . .
C43 C 0.42173(14) -0.0220(2) 0.67790(9) 0.0434(5) Uani 1 1 d . . .
H43A H 0.4227 -0.0626 0.7134 0.052 Uiso 1 1 calc R . .
C44 C 0.44292(16) -0.0767(2) 0.62901(12) 0.0593(7) Uani 1 1 d . . .
H44A H 0.4597 -0.1535 0.6317 0.071 Uiso 1 1 calc R . .
C45 C 0.43984(19) -0.0205(3) 0.57645(12) 0.0719(9) Uani 1 1 d . . .
H45A H 0.4549 -0.0577 0.5430 0.086 Uiso 1 1 calc R . .
C46 C 0.41449(18) 0.0910(3) 0.57336(11) 0.0674(8) Uani 1 1 d . . .
H46A H 0.4099 0.1299 0.5371 0.081 Uiso 1 1 calc R . .
C47 C 0.39586(16) 0.1460(2) 0.62220(10) 0.0494(6) Uani 1 1 d . . .
H47A H 0.3804 0.2233 0.6194 0.059 Uiso 1 1 calc R . .

loop_
_atom_site_aniso_label
_atom_site_aniso_U_11
_atom_site_aniso_U_22
_atom_site_aniso_U_33
_atom_site_aniso_U_23
_atom_site_aniso_U_13
_atom_site_aniso_U_12
Hf1 0.02677(5) 0.02509(5) 0.02240(4) -0.00171(3) 0.00633(3) 0.00052(3)
N1 0.0355(9) 0.0261(9) 0.0210(7) -0.0003(6) 0.0087(6) 0.0017(7)
C1 0.0334(10) 0.0272(10) 0.0246(9) 0.0002(8) 0.0100(8) 0.0007(8)
N2 0.0247(8) 0.0259(8) 0.0207(7) 0.0005(6) 0.0069(6) 0.0014(6)
C2 0.0467(12) 0.0341(12) 0.0311(10) 0.0006(9) 0.0149(9) -0.0062(9)
C3 0.0538(14) 0.0427(13) 0.0432(12) -0.0042(11) 0.0183(10) -0.0200(11)
C4 0.0498(13) 0.0454(13) 0.0346(11) -0.0087(10) 0.0110(9) -0.0189(11)
C5 0.0455(12) 0.0324(11) 0.0294(9) -0.0054(9) 0.0122(8) -0.0074(9)
C6 0.0281(9) 0.0269(10) 0.0259(9) -0.0004(8) 0.0079(7) 0.0030(8)
C7 0.0418(11) 0.0305(10) 0.0227(9) 0.0016(8) 0.0091(8) 0.0009(9)
C8 0.0476(12) 0.0339(12) 0.0283(10) 0.0042(9) 0.0079(9) 0.0077(10)
C9 0.0460(12) 0.0396(12) 0.0324(10) 0.0079(10) 0.0048(9) 0.0022(10)
C10 0.0567(14) 0.0374(13) 0.0382(11) 0.0065(10) 0.0014(10) 0.0046(11)
C11 0.0643(15) 0.0417(14) 0.0369(11) 0.0058(11) -0.0006(11) 0.0086(12)
C12 0.0387(19) 0.0340(16) 0.0408(15) 0.0075(12) 0.0027(12) 0.0030(13)
C13 0.060(2) 0.0380(18) 0.042(2) -0.0006(14) -0.0100(15) 0.0141(15)
C14 0.064(2) 0.069(3) 0.0388(17) 0.0137(17) 0.0204(16) 0.0196(19)
C15 0.0313(10) 0.0245(10) 0.0207(8) -0.0014(7) 0.0084(7) -0.0012(8)
C16 0.0341(10) 0.0382(12) 0.0264(9) 0.0016(9) 0.0097(8) 0.0032(9)
C17 0.0365(11) 0.0459(14) 0.0327(10) -0.0002(9) 0.0151(9) 0.0037(9)
C18 0.0515(13) 0.0416(13) 0.0240(9) -0.0001(9) 0.0159(9) -0.0064(10)
C19 0.0461(12) 0.0361(11) 0.0215(9) 0.0033(9) 0.0026(8) -0.0030(10)
C20 0.0324(10) 0.0258(10) 0.0259(9) -0.0016(8) 0.0048(8) -0.0015(8)
C21 0.0679(18) 0.068(2) 0.093(2) 0.0244(18) 0.0039(16) 0.0222(16)
C22 0.0406(13) 0.0837(19) 0.0358(11) 0.0197(13) 0.0169(10) 0.0253(13)
C23 0.0666(18) 0.100(2) 0.0445(14) -0.0139(16) -0.0112(13) 0.0271(17)
C24 0.0374(13) 0.0660(19) 0.0622(16) -0.0009(14) -0.0072(11) -0.0022(12)
C25 0.0361(11) 0.0448(13) 0.0319(10) 0.0013(10) 0.0036(9) 0.0059(10)
C26 0.0558(14) 0.0479(15) 0.0444(13) 0.0047(11) -0.0005(11) 0.0169(12)
C27 0.0358(10) 0.0282(10) 0.0315(10) -0.0042(8) 0.0096(8) 0.0022(8)
C28 0.0294(10) 0.0332(11) 0.0359(10) -0.0014(9) 0.0154(8) 0.0078(9)
C29 0.0367(11) 0.0387(13) 0.0460(12) 0.0058(10) 0.0152(9) 0.0053(10)
C30 0.0386(13) 0.0437(15) 0.0745(17) 0.0049(13) 0.0144(12) -0.0053(11)
C31 0.0352(13) 0.0733(19) 0.0639(16) -0.0036(15) 0.0016(12) -0.0072(13)
C32 0.0366(12) 0.0706(19) 0.0475(13) 0.0118(13) 0.0046(10) 0.0054(12)
C33 0.0349(11) 0.0432(13) 0.0458(12) 0.0089(10) 0.0125(9) 0.0033(10)
C34 0.0444(12) 0.0330(12) 0.0280(9) 0.0003(9) 0.0042(8) -0.0079(9)
C35 0.0470(12) 0.0358(12) 0.0213(9) 0.0068(9) -0.0004(8) -0.0114(10)
C36 0.0628(15) 0.0331(12) 0.0335(11) 0.0055(10) -0.0071(10) -0.0056(11)
C37 0.109(2) 0.0338(14) 0.0498(15) 0.0019(12) -0.0103(15) -0.0036(15)
C38 0.134(3) 0.0501(19) 0.0592(18) 0.0043(16) -0.025(2) -0.046(2)
C39 0.071(2) 0.090(3) 0.0567(17) 0.0202(17) -0.0162(15) -0.0500(19)
C40 0.0533(14) 0.0624(17) 0.0336(11) 0.0124(11) -0.0001(10) -0.0205(12)
C41 0.0362(11) 0.0427(13) 0.0398(11) -0.0003(10) 0.0014(9) 0.0013(9)
C42 0.0264(10) 0.0449(13) 0.0345(10) 0.0008(10) -0.0045(8) -0.0069(9)
C43 0.0444(12) 0.0429(13) 0.0398(11) 0.0001(11) -0.0038(10) -0.0055(11)
C44 0.0563(16) 0.0536(16) 0.0672(17) -0.0177(14) 0.0068(13) -0.0013(13)
C45 0.0702(19) 0.095(3) 0.0541(16) -0.0255(18) 0.0221(14) -0.0199(18)
C46 0.0752(19) 0.091(2) 0.0357(13) 0.0013(15) 0.0062(12) -0.0301(18)
C47 0.0526(15) 0.0524(16) 0.0404(12) 0.0066(11) -0.0026(11) -0.0104(12)

loop_
_atom_type_symbol
_atom_type_description
_atom_type_scat_dispersion_real
_atom_type_scat_dispersion_imag
_atom_type_scat_source
C C 0.0033 0.0016 'International Tables Vol C Tables 4.2.6.8 and 6.1.1.4'
H H 0.0000 0.0000 'International Tables Vol C Tables 4.2.6.8 and 6.1.1.4'
N N 0.0061 0.0033 'International Tables Vol C Tables 4.2.6.8 and 6.1.1.4'
Hf Hf -0.5830 6.1852 'International Tables Vol C Tables 4.2.6.8 and 6.1.1.4'

loop_
_geom_angle_atom_site_label_1
_geom_angle_atom_site_label_2
_geom_angle_atom_site_label_3
_geom_angle
N1 Hf1 C41 101.89(7)
N1 Hf1 C27 92.93(7)
C41 Hf1 C27 112.28(7)
N1 Hf1 C34 149.06(6)
C41 Hf1 C34 101.02(8)
C27 Hf1 C34 97.33(7)
N1 Hf1 N2 69.86(5)
C41 Hf1 N2 126.55(7)
C27 Hf1 N2 120.66(6)
C34 Hf1 N2 79.83(6)
C1 N1 C7 117.32(15)
C1 N1 Hf1 123.46(11)
C7 N1 Hf1 118.41(12)
C2 C1 N1 129.11(17)
C2 C1 C6 120.02(17)
N1 C1 C6 110.87(16)
C6 N2 C15 116.60(15)
C6 N2 Hf1 115.41(11)
C15 N2 Hf1 127.53(11)
C1 C2 C3 123.38(18)
C1 C2 H2A 118.3
C3 C2 H2A 118.3
C2 C3 C4 112.45(17)
C2 C3 H3A 109.1
C4 C3 H3A 109.1
C2 C3 H3B 109.1
C4 C3 H3B 109.1
H3A C3 H3B 107.8
C3 C4 C5 110.60(17)
C3 C4 H4A 109.5
C5 C4 H4A 109.5
C3 C4 H4B 109.5
C5 C4 H4B 109.5
H4A C4 H4B 108.1
C6 C5 C4 108.28(16)
C6 C5 H5A 110.0
C4 C5 H5A 110.0
C6 C5 H5B 110.0
C4 C5 H5B 110.0
H5A C5 H5B 108.4
N2 C6 C1 116.40(16)
N2 C6 C5 126.05(16)
C1 C6 C5 117.41(17)
N1 C7 C8 113.14(15)
N1 C7 H7A 109.0
C8 C7 H7A 109.0
N1 C7 H7B 109.0
C8 C7 H7B 109.0
H7A C7 H7B 107.8
C7 C8 C9 112.63(16)
C7 C8 H8A 109.1
C9 C8 H8A 109.1
C7 C8 H8B 109.1
C9 C8 H8B 109.1
H8A C8 H8B 107.8
C10 C9 C8 113.53(17)
C10 C9 H9A 108.9
C8 C9 H9A 108.9
C10 C9 H9B 108.9
C8 C9 H9B 108.9
H9A C9 H9B 107.7
C9 C10 C11 113.50(19)
C9 C10 H10A 108.9
C11 C10 H10A 108.9
C9 C10 H10B 108.9
C11 C10 H10B 108.9
H10A C10 H10B 107.7
C12' C11 C10 118.6(9)
C12' C11 C12 27.7(11)
C10 C11 C12 112.3(2)
C12' C11 H11A 124.7
C10 C11 H11A 109.1
C12 C11 H11A 109.1
C12' C11 H11B 82.0
C10 C11 H11B 109.1
C12 C11 H11B 109.1
H11A C11 H11B 107.9
C12' C11 H11C 107.7
C10 C11 H11C 107.7
C12 C11 H11C 131.7
H11A C11 H11C 81.1
H11B C11 H11C 29.6
C12' C11 H11D 107.7
C10 C11 H11D 107.7
C12 C11 H11D 85.6
H11A C11 H11D 27.2
H11B C11 H11D 130.5
H11C C11 H11D 107.1
C13 C12 C11 114.1(2)
C13 C12 H12A 108.7
C11 C12 H12A 108.7
C13 C12 H12B 108.7
C11 C12 H12B 108.7
H12A C12 H12B 107.6
C14 C13 C12 113.7(3)
C14 C13 H13A 108.8
C12 C13 H13A 108.8
C14 C13 H13B 108.8
C12 C13 H13B 108.8
H13A C13 H13B 107.7
C11 C12' C13' 124.6(17)
C11 C12' H12C 106.2
C13' C12' H12C 106.2
C11 C12' H12D 106.2
C13' C12' H12D 106.2
H12C C12' H12D 106.4
C14' C13' C12' 112(3)
C14' C13' H13C 109.3
C12' C13' H13C 109.3
C14' C13' H13D 109.3
C12' C13' H13D 109.3
H13C C13' H13D 108.0
C13' C14' H14D 109.5
C13' C14' H14E 109.5
H14D C14' H14E 109.5
C13' C14' H14F 109.5
H14D C14' H14F 109.5
H14E C14' H14F 109.5
C16 C15 C20 121.92(16)
C16 C15 N2 116.29(16)
C20 C15 N2 121.78(16)
C15 C16 C17 118.18(18)
C15 C16 C22 123.11(17)
C17 C16 C22 118.71(18)
C18 C17 C16 120.74(19)
C18 C17 H17A 119.6
C16 C17 H17A 119.6
C19 C18 C17 120.08(18)
C19 C18 H18A 120.0
C17 C18 H18A 120.0
C18 C19 C20 121.41(18)
C18 C19 H19A 119.3
C20 C19 H19A 119.3
C19 C20 C15 117.65(17)
C19 C20 C25 119.44(17)
C15 C20 C25 122.91(16)
C22 C21 H21A 109.5
C22 C21 H21B 109.5
H21A C21 H21B 109.5
C22 C21 H21C 109.5
H21A C21 H21C 109.5
H21B C21 H21C 109.5
C21 C22 C23 110.6(2)
C21 C22 C16 112.5(2)
C23 C22 C16 110.6(2)
C21 C22 H22A 107.6
C23 C22 H22A 107.6
C16 C22 H22A 107.6
C22 C23 H23A 109.5
C22 C23 H23B 109.5
H23A C23 H23B 109.5
C22 C23 H23C 109.5
H23A C23 H23C 109.5
H23B C23 H23C 109.5
C25 C24 H24A 109.5
C25 C24 H24B 109.5
H24A C24 H24B 109.5
C25 C24 H24C 109.5
H24A C24 H24C 109.5
H24B C24 H24C 109.5
C20 C25 C24 112.13(18)
C20 C25 C26 111.81(18)
C24 C25 C26 108.74(18)
C20 C25 H25A 108.0
C24 C25 H25A 108.0
C26 C25 H25A 108.0
C25 C26 H26A 109.5
C25 C26 H26B 109.5
H26A C26 H26B 109.5
C25 C26 H26C 109.5
H26A C26 H26C 109.5
H26B C26 H26C 109.5
C28 C27 Hf1 106.46(12)
C28 C27 H27A 110.4
Hf1 C27 H27A 110.4
C28 C27 H27B 110.4
Hf1 C27 H27B 110.4
H27A C27 H27B 108.6
C29 C28 C33 115.98(19)
C29 C28 C27 122.31(18)
C33 C28 C27 121.59(19)
C30 C29 C28 122.2(2)
C30 C29 H29A 118.9
C28 C29 H29A 118.9
C31 C30 C29 120.5(2)
C31 C30 H30A 119.8
C29 C30 H30A 119.8
C30 C31 C32 118.9(2)
C30 C31 H31A 120.6
C32 C31 H31A 120.6
C33 C32 C31 120.7(2)
C33 C32 H32A 119.6
C31 C32 H32A 119.6
C32 C33 C28 121.8(2)
C32 C33 H33A 119.1
C28 C33 H33A 119.1
C35 C34 Hf1 112.82(12)
C35 C34 H34A 109.0
Hf1 C34 H34A 109.0
C35 C34 H34B 109.0
Hf1 C34 H34B 109.0
H34A C34 H34B 107.8
C40 C35 C36 116.2(2)
C40 C35 C34 121.4(2)
C36 C35 C34 122.38(19)
C37 C36 C35 121.9(3)
C37 C36 H36A 119.1
C35 C36 H36A 119.1
C38 C37 C36 121.0(3)
C38 C37 H37A 119.5
C36 C37 H37A 119.5
C37 C38 C39 118.8(3)
C37 C38 H38A 120.6
C39 C38 H38A 120.6
C38 C39 C40 121.0(3)
C38 C39 H39A 119.5
C40 C39 H39A 119.5
C39 C40 C35 121.1(3)
C39 C40 H40A 119.5
C35 C40 H40A 119.5
C42 C41 Hf1 108.15(13)
C42 C41 H41A 110.1
Hf1 C41 H41A 110.1
C42 C41 H41B 110.1
Hf1 C41 H41B 110.1
H41A C41 H41B 108.4
C43 C42 C47 117.1(2)
C43 C42 C41 121.20(19)
C47 C42 C41 121.6(2)
C44 C43 C42 121.3(2)
C44 C43 H43A 119.3
C42 C43 H43A 119.3
C45 C44 C43 120.6(3)
C45 C44 H44A 119.7
C43 C44 H44A 119.7
C44 C45 C46 118.8(3)
C44 C45 H45A 120.6
C46 C45 H45A 120.6
C47 C46 C45 120.6(3)
C47 C46 H46A 119.7
C45 C46 H46A 119.7
C46 C47 C42 121.5(3)
C46 C47 H47A 119.2
C42 C47 H47A 119.2

loop_
_geom_bond_atom_site_label_1
_geom_bond_atom_site_label_2
_geom_bond_distance
Hf1 N1 2.0785(15)
Hf1 C41 2.235(2)
Hf1 C27 2.2465(18)
Hf1 C34 2.2894(19)
Hf1 N2 2.3446(15)
N1 C1 1.386(2)
N1 C7 1.471(2)
C1 C2 1.350(3)
C1 C6 1.462(2)
N2 C6 1.298(2)
N2 C15 1.457(2)
C2 C3 1.502(3)
C2 H2A 0.9500
C3 C4 1.517(3)
C3 H3A 0.9900
C3 H3B 0.9900
C4 C5 1.530(3)
C4 H4A 0.9900
C4 H4B 0.9900
C5 C6 1.501(3)
C5 H5A 0.9900
C5 H5B 0.9900
C7 C8 1.521(3)
C7 H7A 0.9900
C7 H7B 0.9900
C8 C9 1.529(3)
C8 H8A 0.9900
C8 H8B 0.9900
C9 C10 1.516(3)
C9 H9A 0.9900
C9 H9B 0.9900
C10 C11 1.526(3)
C10 H10A 0.9900
C10 H10B 0.9900
C11 C12' 1.38(2)
C11 C12 1.536(4)
C11 H11A 0.9900
C11 H11B 0.9900
C11 H11C 0.9900
C11 H11D 0.9900
C12 C13 1.529(4)
C12 H12A 0.9900
C12 H12B 0.9900
C13 C14 1.505(6)
C13 H13A 0.9900
C13 H13B 0.9900
C14 H14A 0.9800
C14 H14B 0.9800
C14 H14C 0.9800
C12' C13' 1.54(3)
C12' H12C 0.9900
C12' H12D 0.9900
C13' C14' 1.37(3)
C13' H13C 0.9900
C13' H13D 0.9900
C14' H14D 0.9800
C14' H14E 0.9800
C14' H14F 0.9800
C15 C16 1.394(3)
C15 C20 1.399(2)
C16 C17 1.395(3)
C16 C22 1.530(3)
C17 C18 1.379(3)
C17 H17A 0.9500
C18 C19 1.377(3)
C18 H18A 0.9500
C19 C20 1.391(2)
C19 H19A 0.9500
C20 C25 1.524(3)
C21 C22 1.519(4)
C21 H21A 0.9800
C21 H21B 0.9800
C21 H21C 0.9800
C22 C23 1.524(4)
C22 H22A 1.0000
C23 H23A 0.9800
C23 H23B 0.9800
C23 H23C 0.9800
C24 C25 1.531(3)
C24 H24A 0.9800
C24 H24B 0.9800
C24 H24C 0.9800
C25 C26 1.536(3)
C25 H25A 1.0000
C26 H26A 0.9800
C26 H26B 0.9800
C26 H26C 0.9800
C27 C28 1.484(3)
C27 H27A 0.9900
C27 H27B 0.9900
C28 C29 1.398(3)
C28 C33 1.406(3)
C29 C30 1.380(3)
C29 H29A 0.9500
C30 C31 1.379(3)
C30 H30A 0.9500
C31 C32 1.381(4)
C31 H31A 0.9500
C32 C33 1.378(3)
C32 H32A 0.9500
C33 H33A 0.9500
C34 C35 1.483(3)
C34 H34A 0.9900
C34 H34B 0.9900
C35 C40 1.395(3)
C35 C36 1.396(3)
C36 C37 1.379(3)
C36 H36A 0.9500
C37 C38 1.364(4)
C37 H37A 0.9500
C38 C39 1.367(5)
C38 H38A 0.9500
C39 C40 1.394(4)
C39 H39A 0.9500
C40 H40A 0.9500
C41 C42 1.492(3)
C41 H41A 0.9900
C41 H41B 0.9900
C42 C43 1.386(3)
C42 C47 1.401(3)
C43 C44 1.385(3)
C43 H43A 0.9500
C44 C45 1.380(4)
C44 H44A 0.9500
C45 C46 1.383(4)
C45 H45A 0.9500
C46 C47 1.372(4)
C46 H46A 0.9500
C47 H47A 0.9500
